data_4100714
loop_
_publ_author_name
'Emmanuel Terazzi'
'Stephane Torelli'
'Jean-Pierre Rivera'
'Jean-Marc Benech'
'Gerald Bernardinelli'
'Cyril Bourgogne'
'Bertrand Donnio'
'Daniel Guillon'
'Daniel Imbert'
'Jean-Claude Bunzli'
'Andre Pinto'
'Damien Jeannerat'
'Claude Piguet'

_publ_section_title
;
Molecular Control of Macroscopic Cubic, Columnar and Lamellar
Organizations in Luminescent Lanthanide-containing Thermotropic
Liquid Crystals.
;
_journal_name_full 'Journal of the American Chemical Society'
_journal_paper_doi 10.1021/ja0446101
_journal_year 2005
_chemical_formula_sum 'C69 H76 B Co P3 S'
_chemical_formula_weight 1100.01
_chemical_name_common '[PhBP3]CoS(2,4,6-tBu-Ph)'
_space_group_IT_number 2
_symmetry_cell_setting triclinic
_symmetry_space_group_name_Hall '-P 1'
_symmetry_space_group_name_H-M 'P -1'
_cell_angle_alpha 99.1450(10)
_cell_angle_beta 106.5870(10)
_cell_angle_gamma 107.0290(10)
_cell_formula_units_Z 2
_cell_length_a 13.8333(10)
_cell_length_b 13.9539(10)
_cell_length_c 17.5922(13)
_cell_measurement_temperature 96
_cell_volume 3000.8(4)
_diffrn_ambient_temperature 96
_exptl_crystal_density_diffrn 1.217
_cod_original_sg_symbol_H-M P-1
_cod_database_code 4100714

loop_
_symmetry_equiv_pos_as_xyz
'x, y, z'
'-x, -y, -z'

loop_
_atom_site_label
_atom_site_type_symbol
_atom_site_fract_x
_atom_site_fract_y
_atom_site_fract_z
_atom_site_U_iso_or_equiv
_atom_site_adp_type
_atom_site_occupancy
_atom_site_symmetry_multiplicity
_atom_site_calc_flag
_atom_site_refinement_flags
_atom_site_disorder_assembly
_atom_site_disorder_group
Co1 Co 0.83864(5) 0.82230(5) 0.23891(4) 0.01722(18) Uani 1 1 d . . .
P1 P 1.00203(10) 0.82539(10) 0.22170(8) 0.0168(3) Uani 1 1 d . . .
P2 P 0.76272(10) 0.85508(10) 0.11251(8) 0.0179(3) Uani 1 1 d . . .
P3 P 0.75973(10) 0.63732(10) 0.19133(8) 0.0189(3) Uani 1 1 d . . .
S1 S 0.87334(10) 0.92247(10) 0.36115(8) 0.0220(3) Uani 1 1 d . . .
B1 B 0.8429(4) 0.6872(4) 0.0587(3) 0.0157(13) Uani 1 1 d . . .
C1 C 0.8512(3) 0.6234(4) -0.0240(3) 0.0180(11) Uani 1 1 d . . .
C2 C 0.8632(4) 0.5263(4) -0.0277(3) 0.0228(12) Uani 1 1 d . . .
H2 H 0.8651 0.4983 0.0183 0.027 Uiso 1 1 calc R . .
C3 C 0.8723(4) 0.4701(4) -0.0957(3) 0.0277(13) Uani 1 1 d . . .
H3 H 0.8805 0.4049 -0.0957 0.033 Uiso 1 1 calc R . .
C4 C 0.8695(4) 0.5084(4) -0.1637(3) 0.0292(13) Uani 1 1 d . . .
H4 H 0.8735 0.4691 -0.2112 0.035 Uiso 1 1 calc R . .
C5 C 0.8608(4) 0.6048(4) -0.1616(3) 0.0268(13) Uani 1 1 d . . .
H5 H 0.8603 0.6331 -0.2073 0.032 Uiso 1 1 calc R . .
C6 C 0.8527(3) 0.6599(4) -0.0924(3) 0.0221(12) Uani 1 1 d . . .
H6 H 0.8480 0.7265 -0.0919 0.026 Uiso 1 1 calc R . .
C7 C 0.9664(3) 0.7233(3) 0.1301(3) 0.0185(12) Uani 1 1 d . . .
H7A H 1.0201 0.7457 0.1034 0.022 Uiso 1 1 calc R . .
H7B H 0.9740 0.6610 0.1475 0.022 Uiso 1 1 calc R . .
C8 C 0.8094(3) 0.7894(3) 0.0401(3) 0.0158(11) Uani 1 1 d . . .
H8A H 0.7520 0.7659 -0.0148 0.019 Uiso 1 1 calc R . .
H8B H 0.8732 0.8415 0.0367 0.019 Uiso 1 1 calc R . .
C9 C 0.7498(3) 0.6085(3) 0.0854(3) 0.0191(12) Uani 1 1 d . . .
H9A H 0.7508 0.5375 0.0702 0.023 Uiso 1 1 calc R . .
H9B H 0.6783 0.6069 0.0515 0.023 Uiso 1 1 calc R . .
C10 C 1.1122(4) 0.8120(4) 0.3020(3) 0.0169(11) Uani 1 1 d . . .
C11 C 1.1394(4) 0.8633(4) 0.3837(3) 0.0200(12) Uani 1 1 d . . .
H11 H 1.0996 0.9038 0.3983 0.024 Uiso 1 1 calc R . .
C12 C 1.2246(4) 0.8557(4) 0.4442(3) 0.0263(13) Uani 1 1 d . . .
H12 H 1.2447 0.8927 0.4999 0.032 Uiso 1 1 calc R . .
C13 C 1.2803(4) 0.7935(4) 0.4231(3) 0.0280(13) Uani 1 1 d . . .
H13 H 1.3380 0.7875 0.4646 0.034 Uiso 1 1 calc R . .
C14 C 1.2525(4) 0.7412(4) 0.3432(3) 0.0268(13) Uani 1 1 d . . .
H14 H 1.2900 0.6979 0.3294 0.032 Uiso 1 1 calc R . .
C15 C 1.1698(3) 0.7510(4) 0.2823(3) 0.0221(12) Uani 1 1 d . . .
H15 H 1.1522 0.7158 0.2265 0.026 Uiso 1 1 calc R . .
C16 C 1.0772(3) 0.9469(4) 0.2053(3) 0.0153(11) Uani 1 1 d . . .
C17 C 1.1133(4) 1.0379(4) 0.2682(3) 0.0238(12) Uani 1 1 d . . .
H17 H 1.0945 1.0350 0.3159 0.029 Uiso 1 1 calc R . .
C18 C 1.1755(4) 1.1316(4) 0.2624(3) 0.0309(14) Uani 1 1 d . . .
H18 H 1.1995 1.1926 0.3058 0.037 Uiso 1 1 calc R . .
C19 C 1.2026(4) 1.1364(4) 0.1938(3) 0.0290(14) Uani 1 1 d . . .
H19 H 1.2468 1.2008 0.1903 0.035 Uiso 1 1 calc R . .
C20 C 1.1665(4) 1.0490(4) 0.1301(3) 0.0278(13) Uani 1 1 d . . .
H20 H 1.1843 1.0535 0.0821 0.033 Uiso 1 1 calc R . .
C21 C 1.1038(3) 0.9537(4) 0.1354(3) 0.0225(12) Uani 1 1 d . . .
H21 H 1.0793 0.8933 0.0912 0.027 Uiso 1 1 calc R . .
C22 C 0.7757(4) 0.9825(4) 0.0915(3) 0.0183(11) Uani 1 1 d . . .
C23 C 0.8735(4) 1.0447(4) 0.0907(3) 0.0235(12) Uani 1 1 d . . .
H23 H 0.9327 1.0212 0.1006 0.028 Uiso 1 1 calc R . .
C24 C 0.8855(4) 1.1414(4) 0.0754(3) 0.0281(13) Uani 1 1 d . . .
H24 H 0.9528 1.1835 0.0746 0.034 Uiso 1 1 calc R . .
C25 C 0.8012(4) 1.1765(4) 0.0617(3) 0.0378(15) Uani 1 1 d . . .
H25 H 0.8097 1.2426 0.0511 0.045 Uiso 1 1 calc R . .
C26 C 0.7044(5) 1.1156(4) 0.0633(4) 0.0517(19) Uani 1 1 d . . .
H26 H 0.6456 1.1397 0.0540 0.062 Uiso 1 1 calc R . .
C27 C 0.6920(4) 1.0191(4) 0.0784(3) 0.0357(15) Uani 1 1 d . . .
H27 H 0.6248 0.9776 0.0797 0.043 Uiso 1 1 calc R . .
C28 C 0.6172(4) 0.7931(3) 0.0822(3) 0.0175(11) Uani 1 1 d . . .
C29 C 0.5495(4) 0.7346(4) 0.0036(3) 0.0251(13) Uani 1 1 d . . .
H29 H 0.5788 0.7246 -0.0384 0.030 Uiso 1 1 calc R . .
C30 C 0.4391(4) 0.6903(4) -0.0145(3) 0.0285(13) Uani 1 1 d . . .
H30 H 0.3930 0.6505 -0.0687 0.034 Uiso 1 1 calc R . .
C31 C 0.3962(4) 0.7042(4) 0.0468(3) 0.0284(14) Uani 1 1 d . . .
H31 H 0.3208 0.6729 0.0349 0.034 Uiso 1 1 calc R . .
C32 C 0.4621(4) 0.7628(4) 0.1239(3) 0.0316(14) Uani 1 1 d . . .
H32 H 0.4317 0.7736 0.1652 0.038 Uiso 1 1 calc R . .
C33 C 0.5720(4) 0.8068(4) 0.1435(3) 0.0256(13) Uani 1 1 d . . .
H33 H 0.6171 0.8461 0.1980 0.031 Uiso 1 1 calc R . .
C34 C 0.6329(4) 0.5519(4) 0.1930(3) 0.0210(12) Uani 1 1 d . . .
C35 C 0.5351(4) 0.5484(4) 0.1396(3) 0.0225(12) Uani 1 1 d . . .
H35 H 0.5351 0.5883 0.1006 0.027 Uiso 1 1 calc R . .
C36 C 0.4375(4) 0.4875(4) 0.1424(3) 0.0279(13) Uani 1 1 d . . .
H36 H 0.3713 0.4869 0.1063 0.034 Uiso 1 1 calc R . .
C37 C 0.4372(4) 0.4279(4) 0.1979(3) 0.0403(16) Uani 1 1 d . . .
H37 H 0.3706 0.3863 0.2002 0.048 Uiso 1 1 calc R . .
C38 C 0.5331(4) 0.4284(4) 0.2500(4) 0.0452(17) Uani 1 1 d . . .
H38 H 0.5324 0.3861 0.2873 0.054 Uiso 1 1 calc R . .
C39 C 0.6306(4) 0.4904(4) 0.2480(3) 0.0303(14) Uani 1 1 d . . .
H39 H 0.6965 0.4910 0.2845 0.036 Uiso 1 1 calc R . .
C40 C 0.8541(4) 0.5839(4) 0.2470(3) 0.0218(12) Uani 1 1 d . . .
C41 C 0.8644(4) 0.4914(4) 0.2112(3) 0.0258(13) Uani 1 1 d . . .
H41 H 0.8218 0.4553 0.1554 0.031 Uiso 1 1 calc R . .
C42 C 0.9361(4) 0.4533(4) 0.2566(4) 0.0327(14) Uani 1 1 d . . .
H42 H 0.9413 0.3900 0.2323 0.039 Uiso 1 1 calc R . .
C43 C 1.0005(4) 0.5060(4) 0.3372(4) 0.0392(16) Uani 1 1 d . . .
H43 H 1.0506 0.4796 0.3675 0.047 Uiso 1 1 calc R . .
C44 C 0.9922(4) 0.5960(4) 0.3735(4) 0.0373(15) Uani 1 1 d . . .
H44 H 1.0360 0.6318 0.4291 0.045 Uiso 1 1 calc R . .
C45 C 0.9193(4) 0.6352(4) 0.3286(3) 0.0275(13) Uani 1 1 d . . .
H45 H 0.9141 0.6978 0.3541 0.033 Uiso 1 1 calc R . .
C46 C 0.7678(4) 0.9713(4) 0.3615(3) 0.0167(11) Uani 1 1 d . . .
C47 C 0.7758(4) 1.0694(4) 0.3473(3) 0.0198(12) Uani 1 1 d . . .
C48 C 0.6809(4) 1.0918(4) 0.3215(3) 0.0240(12) Uani 1 1 d . . .
H48 H 0.6850 1.1553 0.3072 0.029 Uiso 1 1 calc R . .
C49 C 0.5809(4) 1.0241(4) 0.3161(3) 0.0230(12) Uani 1 1 d . . .
C50 C 0.5807(4) 0.9401(4) 0.3473(3) 0.0217(12) Uani 1 1 d . . .
H50 H 0.5158 0.8991 0.3524 0.026 Uiso 1 1 calc R . .
C51 C 0.6714(4) 0.9122(4) 0.3721(3) 0.0204(12) Uani 1 1 d . . .
C52 C 0.6629(4) 0.8221(4) 0.4138(3) 0.0223(12) Uani 1 1 d . . .
C53 C 0.6610(4) 0.7233(4) 0.3589(3) 0.0321(14) Uani 1 1 d . . .
H53A H 0.6467 0.6661 0.3849 0.048 Uiso 1 1 calc R . .
H53B H 0.7310 0.7363 0.3517 0.048 Uiso 1 1 calc R . .
H53C H 0.6040 0.7046 0.3051 0.048 Uiso 1 1 calc R . .
C54 C 0.7578(4) 0.8574(4) 0.4957(3) 0.0314(14) Uani 1 1 d . . .
H54A H 0.7526 0.9140 0.5332 0.047 Uiso 1 1 calc R . .
H54B H 0.8260 0.8818 0.4858 0.047 Uiso 1 1 calc R . .
H54C H 0.7554 0.7989 0.5203 0.047 Uiso 1 1 calc R . .
C55 C 0.5608(4) 0.7912(4) 0.4365(3) 0.0314(14) Uani 1 1 d . . .
H55A H 0.5547 0.8535 0.4661 0.047 Uiso 1 1 calc R . .
H55B H 0.5653 0.7434 0.4715 0.047 Uiso 1 1 calc R . .
H55C H 0.4971 0.7568 0.3862 0.047 Uiso 1 1 calc R . .
C56 C 0.8824(4) 1.1592(4) 0.3626(3) 0.0220(12) Uani 1 1 d . . .
C57 C 0.9189(4) 1.1470(4) 0.2889(3) 0.0353(14) Uani 1 1 d . . .
H57A H 0.9867 1.2043 0.3002 0.053 Uiso 1 1 calc R . .
H57B H 0.8634 1.1483 0.2402 0.053 Uiso 1 1 calc R . .
H57C H 0.9303 1.0807 0.2789 0.053 Uiso 1 1 calc R . .
C58 C 0.9719(4) 1.1662(4) 0.4415(3) 0.0268(13) Uani 1 1 d . . .
H58A H 0.9856 1.1009 0.4363 0.040 Uiso 1 1 calc R . .
H58B H 0.9489 1.1786 0.4888 0.040 Uiso 1 1 calc R . .
H58C H 1.0382 1.2236 0.4497 0.040 Uiso 1 1 calc R . .
C59 C 0.8699(4) 1.2661(4) 0.3772(3) 0.0325(14) Uani 1 1 d . . .
H59A H 0.8328 1.2712 0.4167 0.049 Uiso 1 1 calc R . .
H59B H 0.8275 1.2740 0.3250 0.049 Uiso 1 1 calc R . .
H59C H 0.9415 1.3211 0.3990 0.049 Uiso 1 1 calc R . .
C60 C 0.4800(4) 1.0519(4) 0.2828(3) 0.0256(13) Uani 1 1 d . . .
C61 C 0.4671(4) 1.0616(5) 0.1943(3) 0.0460(17) Uani 1 1 d . . .
H61A H 0.4583 0.9951 0.1595 0.069 Uiso 1 1 calc R . .
H61B H 0.5315 1.1159 0.1953 0.069 Uiso 1 1 calc R . .
H61C H 0.4034 1.0798 0.1722 0.069 Uiso 1 1 calc R . .
C62 C 0.4945(4) 1.1567(4) 0.3363(3) 0.0441(16) Uani 1 1 d . . .
H62A H 0.4329 1.1770 0.3121 0.066 Uiso 1 1 calc R . .
H62B H 0.5612 1.2096 0.3392 0.066 Uiso 1 1 calc R . .
H62C H 0.4987 1.1506 0.3918 0.066 Uiso 1 1 calc R . .
C63 C 0.3780(4) 0.9708(4) 0.2826(3) 0.0406(16) Uani 1 1 d . . .
H63A H 0.3872 0.9645 0.3387 0.061 Uiso 1 1 calc R . .
H63B H 0.3652 0.9035 0.2468 0.061 Uiso 1 1 calc R . .
H63C H 0.3162 0.9923 0.2623 0.061 Uiso 1 1 calc R . .
C64 C 0.2130(4) 0.4488(6) 0.4968(4) 0.108(3) Uiso 1 1 d G . .
H64 H 0.1566 0.4182 0.5158 0.130 Uiso 1 1 calc R . .
C65 C 0.2810(6) 0.5517(6) 0.5338(3) 0.129(4) Uiso 1 1 d G . .
H65 H 0.2710 0.5914 0.5781 0.155 Uiso 1 1 calc R . .
C66 C 0.3635(6) 0.5965(4) 0.5060(5) 0.351(10) Uiso 1 1 d G . .
H66 H 0.4100 0.6668 0.5313 0.421 Uiso 1 1 calc R . .
C67 C 0.3781(5) 0.5384(7) 0.4412(5) 0.222(6) Uiso 1 1 d G . .
H67 H 0.4345 0.5690 0.4222 0.266 Uiso 1 1 calc R . .
C68 C 0.3101(7) 0.4355(7) 0.4041(3) 0.173(5) Uiso 1 1 d G . .
H68 H 0.3201 0.3958 0.3598 0.208 Uiso 1 1 calc R . .
C69 C 0.2275(6) 0.3907(4) 0.4319(4) 0.180(5) Uiso 1 1 d G . .
H69 H 0.1811 0.3204 0.4066 0.216 Uiso 1 1 calc R . .

loop_
_atom_site_aniso_label
_atom_site_aniso_U_11
_atom_site_aniso_U_22
_atom_site_aniso_U_33
_atom_site_aniso_U_23
_atom_site_aniso_U_13
_atom_site_aniso_U_12
Co1 0.0147(4) 0.0165(4) 0.0193(4) 0.0045(3) 0.0041(3) 0.0059(3)
P1 0.0145(7) 0.0153(7) 0.0171(7) 0.0023(6) 0.0029(6) 0.0041(6)
P2 0.0147(7) 0.0165(7) 0.0200(8) 0.0043(6) 0.0031(6) 0.0052(6)
P3 0.0163(7) 0.0161(7) 0.0210(8) 0.0047(6) 0.0030(6) 0.0047(6)
S1 0.0172(7) 0.0244(8) 0.0226(8) 0.0045(6) 0.0043(6) 0.0084(6)
B1 0.015(3) 0.013(3) 0.020(3) 0.004(3) 0.005(3) 0.007(2)
C1 0.012(3) 0.021(3) 0.020(3) 0.004(2) 0.005(2) 0.007(2)
C2 0.026(3) 0.021(3) 0.018(3) 0.004(2) 0.003(2) 0.008(2)
C3 0.032(3) 0.017(3) 0.031(3) -0.001(3) 0.009(3) 0.009(3)
C4 0.031(3) 0.025(3) 0.025(3) -0.004(3) 0.011(3) 0.005(3)
C5 0.027(3) 0.032(3) 0.020(3) 0.003(3) 0.010(3) 0.008(3)
C6 0.020(3) 0.022(3) 0.024(3) 0.006(3) 0.006(2) 0.010(2)
C7 0.020(3) 0.014(3) 0.020(3) 0.004(2) 0.004(2) 0.007(2)
C8 0.013(2) 0.021(3) 0.012(3) 0.003(2) 0.000(2) 0.009(2)
C9 0.017(3) 0.012(3) 0.026(3) 0.004(2) 0.002(2) 0.008(2)
C10 0.017(3) 0.018(3) 0.012(3) 0.003(2) 0.004(2) 0.003(2)
C11 0.022(3) 0.019(3) 0.015(3) 0.003(2) 0.003(2) 0.007(2)
C12 0.023(3) 0.033(3) 0.014(3) 0.002(3) 0.000(2) 0.006(3)
C13 0.025(3) 0.031(3) 0.023(3) 0.006(3) 0.002(3) 0.011(3)
C14 0.018(3) 0.031(3) 0.030(3) 0.004(3) 0.001(2) 0.014(3)
C15 0.018(3) 0.024(3) 0.018(3) 0.002(2) 0.000(2) 0.006(2)
C16 0.011(2) 0.020(3) 0.015(3) 0.004(2) 0.004(2) 0.008(2)
C17 0.025(3) 0.024(3) 0.018(3) 0.003(3) 0.003(2) 0.009(3)
C18 0.031(3) 0.022(3) 0.029(3) 0.007(3) 0.004(3) 0.002(3)
C19 0.024(3) 0.025(3) 0.036(4) 0.018(3) 0.005(3) 0.005(3)
C20 0.021(3) 0.042(4) 0.026(3) 0.021(3) 0.010(3) 0.012(3)
C21 0.013(3) 0.024(3) 0.030(3) 0.009(3) 0.004(2) 0.010(2)
C22 0.020(3) 0.017(3) 0.013(3) -0.001(2) 0.002(2) 0.006(2)
C23 0.026(3) 0.018(3) 0.025(3) 0.008(2) 0.007(3) 0.007(2)
C24 0.025(3) 0.024(3) 0.031(3) 0.007(3) 0.009(3) 0.004(3)
C25 0.045(4) 0.024(3) 0.049(4) 0.019(3) 0.014(3) 0.017(3)
C26 0.039(4) 0.037(4) 0.089(5) 0.031(4) 0.015(4) 0.027(3)
C27 0.026(3) 0.023(3) 0.062(4) 0.016(3) 0.017(3) 0.009(3)
C28 0.016(3) 0.010(3) 0.026(3) 0.005(2) 0.004(2) 0.008(2)
C29 0.026(3) 0.019(3) 0.030(3) 0.005(3) 0.005(3) 0.013(3)
C30 0.022(3) 0.016(3) 0.037(4) 0.002(3) -0.003(3) 0.007(2)
C31 0.013(3) 0.021(3) 0.047(4) 0.012(3) 0.003(3) 0.006(2)
C32 0.028(3) 0.033(4) 0.042(4) 0.015(3) 0.016(3) 0.017(3)
C33 0.017(3) 0.020(3) 0.037(4) 0.007(3) 0.006(3) 0.006(2)
C34 0.020(3) 0.016(3) 0.023(3) 0.003(2) 0.002(2) 0.006(2)
C35 0.019(3) 0.020(3) 0.025(3) 0.008(2) 0.003(2) 0.004(2)
C36 0.019(3) 0.024(3) 0.037(4) 0.010(3) 0.003(3) 0.008(2)
C37 0.023(3) 0.037(4) 0.054(4) 0.026(3) 0.009(3) -0.001(3)
C38 0.029(3) 0.043(4) 0.066(5) 0.040(4) 0.013(3) 0.006(3)
C39 0.018(3) 0.032(3) 0.037(4) 0.019(3) 0.004(3) 0.003(3)
C40 0.014(3) 0.020(3) 0.029(3) 0.013(3) 0.005(2) 0.004(2)
C41 0.019(3) 0.027(3) 0.030(3) 0.013(3) 0.008(3) 0.005(2)
C42 0.031(3) 0.025(3) 0.055(4) 0.021(3) 0.021(3) 0.018(3)
C43 0.023(3) 0.040(4) 0.052(4) 0.027(3) 0.003(3) 0.010(3)
C44 0.028(3) 0.034(4) 0.041(4) 0.022(3) -0.001(3) 0.004(3)
C45 0.020(3) 0.024(3) 0.028(3) 0.010(3) 0.002(3) -0.002(2)
C46 0.017(3) 0.019(3) 0.011(3) 0.003(2) 0.005(2) 0.003(2)
C47 0.017(3) 0.027(3) 0.014(3) 0.003(2) 0.006(2) 0.008(2)
C48 0.027(3) 0.020(3) 0.023(3) 0.008(2) 0.007(3) 0.007(2)
C49 0.012(3) 0.034(3) 0.021(3) 0.003(3) 0.002(2) 0.011(2)
C50 0.017(3) 0.026(3) 0.025(3) 0.011(3) 0.010(2) 0.007(2)
C51 0.017(3) 0.021(3) 0.016(3) 0.003(2) 0.000(2) 0.004(2)
C52 0.020(3) 0.024(3) 0.024(3) 0.012(3) 0.007(2) 0.008(2)
C53 0.031(3) 0.023(3) 0.036(4) 0.010(3) 0.008(3) 0.003(3)
C54 0.029(3) 0.037(4) 0.027(3) 0.014(3) 0.007(3) 0.010(3)
C55 0.021(3) 0.039(4) 0.039(4) 0.019(3) 0.010(3) 0.013(3)
C56 0.019(3) 0.026(3) 0.018(3) 0.007(2) 0.006(2) 0.004(2)
C57 0.030(3) 0.033(4) 0.038(4) 0.011(3) 0.014(3) 0.003(3)
C58 0.021(3) 0.025(3) 0.027(3) 0.002(3) 0.004(3) 0.004(2)
C59 0.022(3) 0.024(3) 0.043(4) 0.013(3) 0.003(3) 0.002(3)
C60 0.017(3) 0.032(3) 0.029(3) 0.011(3) 0.005(2) 0.012(3)
C61 0.029(3) 0.074(5) 0.046(4) 0.032(4) 0.009(3) 0.030(3)
C62 0.033(3) 0.040(4) 0.058(4) 0.005(3) 0.010(3) 0.020(3)
C63 0.014(3) 0.039(4) 0.064(4) 0.018(3) 0.003(3) 0.012(3)

loop_
_geom_bond_atom_site_label_1
_geom_bond_atom_site_label_2
_geom_bond_distance
_geom_bond_site_symmetry_2
_geom_bond_publ_flag
Co1 S1 2.2070(14) . y
Co1 P2 2.3511(14) . y
Co1 P1 2.3537(14) . y
Co1 P3 2.3867(14) . y
P1 C7 1.810(4) . ?
P1 C16 1.826(5) . ?
P1 C10 1.838(5) . ?
P2 C28 1.818(5) . ?
P2 C8 1.823(4) . ?
P2 C22 1.842(5) . ?
P3 C9 1.800(5) . ?
P3 C40 1.815(5) . ?
P3 C34 1.821(5) . ?
S1 C46 1.784(5) . y
B1 C1 1.633(7) . ?
B1 C9 1.663(7) . ?
B1 C8 1.673(6) . ?
B1 C7 1.679(6) . ?
C1 C6 1.382(6) . ?
C1 C2 1.407(6) . ?
C2 C3 1.381(6) . ?
C2 H2 0.9500 . ?
C3 C4 1.380(6) . ?
C3 H3 0.9500 . ?
C4 C5 1.380(6) . ?
C4 H4 0.9500 . ?
C5 C6 1.383(6) . ?
C5 H5 0.9500 . ?
C6 H6 0.9500 . ?
C7 H7A 0.9900 . ?
C7 H7B 0.9900 . ?
C8 H8A 0.9900 . ?
C8 H8B 0.9900 . ?
C9 H9A 0.9900 . ?
C9 H9B 0.9900 . ?
C10 C11 1.389(6) . ?
C10 C15 1.393(6) . ?
C11 C12 1.388(6) . ?
C11 H11 0.9500 . ?
C12 C13 1.393(6) . ?
C12 H12 0.9500 . ?
C13 C14 1.362(6) . ?
C13 H13 0.9500 . ?
C14 C15 1.384(6) . ?
C14 H14 0.9500 . ?
C15 H15 0.9500 . ?
C16 C21 1.391(6) . ?
C16 C17 1.396(6) . ?
C17 C18 1.376(6) . ?
C17 H17 0.9500 . ?
C18 C19 1.367(6) . ?
C18 H18 0.9500 . ?
C19 C20 1.373(7) . ?
C19 H19 0.9500 . ?
C20 C21 1.392(6) . ?
C20 H20 0.9500 . ?
C21 H21 0.9500 . ?
C22 C27 1.373(6) . ?
C22 C23 1.381(6) . ?
C23 C24 1.390(6) . ?
C23 H23 0.9500 . ?
C24 C25 1.368(6) . ?
C24 H24 0.9500 . ?
C25 C26 1.371(7) . ?
C25 H25 0.9500 . ?
C26 C27 1.385(7) . ?
C26 H26 0.9500 . ?
C27 H27 0.9500 . ?
C28 C29 1.382(6) . ?
C28 C33 1.406(6) . ?
C29 C30 1.387(6) . ?
C29 H29 0.9500 . ?
C30 C31 1.385(6) . ?
C30 H30 0.9500 . ?
C31 C32 1.358(7) . ?
C31 H31 0.9500 . ?
C32 C33 1.376(6) . ?
C32 H32 0.9500 . ?
C33 H33 0.9500 . ?
C34 C35 1.391(6) . ?
C34 C39 1.393(6) . ?
C35 C36 1.388(6) . ?
C35 H35 0.9500 . ?
C36 C37 1.380(6) . ?
C36 H36 0.9500 . ?
C37 C38 1.378(7) . ?
C37 H37 0.9500 . ?
C38 C39 1.387(6) . ?
C38 H38 0.9500 . ?
C39 H39 0.9500 . ?
C40 C45 1.394(6) . ?
C40 C41 1.408(6) . ?
C41 C42 1.377(6) . ?
C41 H41 0.9500 . ?
C42 C43 1.382(7) . ?
C42 H42 0.9500 . ?
C43 C44 1.367(7) . ?
C43 H43 0.9500 . ?
C44 C45 1.394(6) . ?
C44 H44 0.9500 . ?
C45 H45 0.9500 . ?
C46 C47 1.408(6) . ?
C46 C51 1.427(6) . ?
C47 C48 1.406(6) . ?
C47 C56 1.549(6) . ?
C48 C49 1.395(6) . ?
C48 H48 0.9500 . ?
C49 C50 1.371(6) . ?
C49 C60 1.537(6) . ?
C50 C51 1.396(6) . ?
C50 H50 0.9500 . ?
C51 C52 1.546(6) . ?
C52 C54 1.535(6) . ?
C52 C55 1.536(6) . ?
C52 C53 1.542(6) . ?
C53 H53A 0.9800 . ?
C53 H53B 0.9800 . ?
C53 H53C 0.9800 . ?
C54 H54A 0.9800 . ?
C54 H54B 0.9800 . ?
C54 H54C 0.9800 . ?
C55 H55A 0.9800 . ?
C55 H55B 0.9800 . ?
C55 H55C 0.9800 . ?
C56 C57 1.524(6) . ?
C56 C58 1.541(6) . ?
C56 C59 1.542(6) . ?
C57 H57A 0.9800 . ?
C57 H57B 0.9800 . ?
C57 H57C 0.9800 . ?
C58 H58A 0.9800 . ?
C58 H58B 0.9800 . ?
C58 H58C 0.9800 . ?
C59 H59A 0.9800 . ?
C59 H59B 0.9800 . ?
C59 H59C 0.9800 . ?
C60 C63 1.527(6) . ?
C60 C62 1.533(6) . ?
C60 C61 1.547(7) . ?
C61 H61A 0.9800 . ?
C61 H61B 0.9800 . ?
C61 H61C 0.9800 . ?
C62 H62A 0.9800 . ?
C62 H62B 0.9800 . ?
C62 H62C 0.9800 . ?
C63 H63A 0.9800 . ?
C63 H63B 0.9800 . ?
C63 H63C 0.9800 . ?
C64 C65 1.3900 . ?
C64 C69 1.3900 . ?
C64 H64 0.9500 . ?
C65 C66 1.3900 . ?
C65 H65 0.9500 . ?
C66 C67 1.3900 . ?
C66 H66 0.9500 . ?
C67 C68 1.3900 . ?
C67 H67 0.9500 . ?
C68 C69 1.3900 . ?
C68 H68 0.9500 . ?
C69 H69 0.9500 . ?
